data_2022302
loop_
_publ_author_name
'Niu, Xiang-Long'
'Wei, Lin'
'Liu, Jian-Cheng'
'Jia, Wan-He'
'Ma, Jian-Ping'
'Wang, Lei'
'Wang, Jian-Cheng'
'Dong, Yu-Bin'

_publ_section_title
;
 Syntheses and structures of three macrocyclic supramolecular complexes
 and one Zn^II^-containing coordination polymer generated from a
 semi-rigid multidentate N-containing ligand
;
_journal_coeditor_code OP3008
_journal_issue 1
_journal_name_full 'Acta Crystallographica Section C'
_journal_page_first 29
_journal_page_last 39
_journal_paper_doi 10.1107/S2053229620016083
_journal_volume 77
_journal_year 2021
_chemical_formula_iupac 'C12 H10 N6'
_chemical_formula_moiety 'C12 H10 N6'
_chemical_formula_sum 'C12 H10 N6'
_chemical_formula_weight 238.26
_chemical_name_systematic
;
4-{2-[(Pyridin-3-yl)methyl]-2<i>H</i>-tetrazol-5-yl}pyridine
;
_space_group_crystal_system monoclinic
_space_group_IT_number 14
_space_group_name_Hall '-P 2ybc'
_space_group_name_H-M_alt 'P 1 21/c 1'
_atom_sites_solution_hydrogens geom
_atom_sites_solution_primary direct
_atom_sites_solution_secondary difmap
_audit_creation_method
;
  Olex2 1.2
  (compiled Apr 23 2013 17:54:37, GUI svn.r4466)
;
_cell_angle_alpha 90.00
_cell_angle_beta 93.634(6)
_cell_angle_gamma 90.00
_cell_formula_units_Z 4
_cell_length_a 13.7529(8)
_cell_length_b 6.6451(4)
_cell_length_c 12.2086(9)
_cell_measurement_reflns_used 1274
_cell_measurement_temperature 150.00(10)
_cell_measurement_theta_max 70.8520
_cell_measurement_theta_min 7.3960
_cell_volume 1113.49(12)
_computing_cell_refinement
;
CrysAlis PRO (Rigaku OD, 2015)
;
_computing_data_collection
;
CrysAlis PRO (Rigaku OD, 2015)
;
_computing_data_reduction
;
CrysAlis PRO (Rigaku OD, 2015)
;
_computing_molecular_graphics
;
OLEX2 (Dolomanov <i>et al.</i>,  2009)
;
_computing_publication_material
;
OLEX2 (Dolomanov <i>et al.</i>,  2009)
;
_computing_structure_refinement
;
SHELXL97 (Sheldrick, 2008)
;
_computing_structure_solution
;
SHELXS97 (Sheldrick, 2008)
;
_diffrn_ambient_temperature 150.00(10)
_diffrn_detector 'CCD plate'
_diffrn_detector_area_resol_mean 16.0793
_diffrn_measured_fraction_theta_full 0.9986
_diffrn_measured_fraction_theta_max 0.9757
_diffrn_measurement_device 'four-circle diffractometer'
_diffrn_measurement_device_type 'Rigaku OD SuperNova Dual source diffractometer with an Eos detector'
_diffrn_measurement_method '\w scans'
_diffrn_radiation_monochromator mirror
_diffrn_radiation_probe x-ray
_diffrn_radiation_type 'Cu K\a'
_diffrn_radiation_wavelength 1.54184
_diffrn_reflns_av_R_equivalents 0.0348
_diffrn_reflns_av_unetI/netI 0.0437
_diffrn_reflns_limit_h_max 15
_diffrn_reflns_limit_h_min -16
_diffrn_reflns_limit_k_max 6
_diffrn_reflns_limit_k_min -7
_diffrn_reflns_limit_l_max 13
_diffrn_reflns_limit_l_min -14
_diffrn_reflns_number 3957
_diffrn_reflns_theta_full 70.94
_diffrn_reflns_theta_max 70.95
_diffrn_reflns_theta_min 3.22
_diffrn_source 'micro-focus sealed X-ray tube'
_exptl_absorpt_coefficient_mu 0.763
_exptl_absorpt_correction_T_max 1.00000
_exptl_absorpt_correction_T_min 0.90107
_exptl_absorpt_correction_type multi-scan
_exptl_absorpt_process_details
;
(CrysAlis PRO; Rigaku OD, 2015)
;
_exptl_crystal_colour 'clear light colourless'
_exptl_crystal_density_diffrn 1.421
_exptl_crystal_density_method 'not measured'
_exptl_crystal_description plate
_exptl_crystal_F_000 496
_exptl_crystal_size_max 0.43
_exptl_crystal_size_mid 0.42
_exptl_crystal_size_min 0.3
_refine_diff_density_max 0.305
_refine_diff_density_min -0.235
_refine_ls_extinction_method none
_refine_ls_goodness_of_fit_ref 1.037
_refine_ls_hydrogen_treatment mixed
_refine_ls_matrix_type full
_refine_ls_number_parameters 163
_refine_ls_number_reflns 2096
_refine_ls_number_restraints 0
_refine_ls_restrained_S_all 1.037
_refine_ls_R_factor_all 0.0600
_refine_ls_R_factor_gt 0.0489
_refine_ls_shift/su_max 0.000
_refine_ls_shift/su_mean 0.000
_refine_ls_structure_factor_coef Fsqd
_refine_ls_weighting_details 'calc w=1/[\s^2^(Fo^2^)+(0.0683P)^2^+0.2666P] where P=(Fo^2^+2Fc^2^)/3'
_refine_ls_weighting_scheme calc
_refine_ls_wR_factor_gt 0.1249
_refine_ls_wR_factor_ref 0.1393
_reflns_number_gt 1698
_reflns_number_total 2096
_reflns_threshold_expression >2sigma(I)
_cod_data_source_file op3008sup1.cif
_cod_data_source_block L
_cod_database_code 2022302

loop_
_space_group_symop_id
_space_group_symop_operation_xyz
1 'x, y, z'
2 '-x, y+1/2, -z+1/2'
3 '-x, -y, -z'
4 'x, -y-1/2, z-1/2'

loop_
_atom_site_type_symbol
_atom_site_label
_atom_site_fract_x
_atom_site_fract_y
_atom_site_fract_z
_atom_site_U_iso_or_equiv
_atom_site_adp_type
_atom_site_calc_flag
_atom_site_refinement_flags
_atom_site_occupancy
_atom_site_symmetry_multiplicity
_atom_site_disorder_assembly
_atom_site_disorder_group
N N1 0.33180(11) 0.1437(2) 0.22151(12) 0.0273(4) Uani d . 1 1 . .
N N2 0.25713(11) 0.1440(2) 0.28427(12) 0.0273(4) Uani d . 1 1 . .
N N3 0.28153(12) 0.1329(2) 0.39120(13) 0.0308(4) Uani d . 1 1 . .
N N4 0.37733(12) 0.1234(2) 0.40005(13) 0.0291(4) Uani d . 1 1 . .
N N5 0.04932(12) -0.3028(3) 0.11399(13) 0.0350(4) Uani d . 1 1 . .
N N6 0.70510(12) 0.1196(2) 0.21955(14) 0.0321(4) Uani d . 1 1 . .
C C1 0.40641(13) 0.1302(2) 0.29627(15) 0.0244(4) Uani d . 1 1 . .
C C2 0.15597(13) 0.1724(3) 0.24077(16) 0.0316(4) Uani d . 1 1 . .
H H2A 0.1488 0.3051 0.2082 0.038 Uiso calc R 1 1 . .
H H2B 0.1127 0.1638 0.3003 0.038 Uiso calc R 1 1 . .
C C3 0.07501(14) -0.1529(3) 0.18343(15) 0.0304(4) Uani d . 1 1 . .
H H3 0.0561 -0.1623 0.2550 0.037 Uiso calc R 1 1 . .
C C4 0.12788(12) 0.0150(3) 0.15566(15) 0.0269(4) Uani d . 1 1 . .
C C5 0.15492(14) 0.0302(3) 0.04871(15) 0.0331(5) Uani d . 1 1 . .
H H5 0.1897 0.1415 0.0266 0.040 Uiso calc R 1 1 . .
C C6 0.12963(15) -0.1217(3) -0.02483(16) 0.0363(5) Uani d . 1 1 . .
H H6 0.1473 -0.1152 -0.0970 0.044 Uiso calc R 1 1 . .
C C7 0.07721(14) -0.2841(3) 0.01147(16) 0.0357(5) Uani d . 1 1 . .
H H7 0.0604 -0.3861 -0.0384 0.043 Uiso calc R 1 1 . .
C C8 0.67852(14) 0.1148(3) 0.32269(16) 0.0319(4) Uani d . 1 1 . .
H H8 0.7275 0.1100 0.3788 0.038 Uiso calc R 1 1 . .
C C9 0.58292(14) 0.1164(3) 0.35186(15) 0.0286(4) Uani d . 1 1 . .
H H9 0.5685 0.1111 0.4252 0.034 Uiso calc R 1 1 . .
C C10 0.50894(13) 0.1261(2) 0.26889(14) 0.0238(4) Uani d . 1 1 . .
C C11 0.53466(14) 0.1324(3) 0.16082(15) 0.0277(4) Uani d . 1 1 . .
H H11 0.4872 0.1394 0.1032 0.033 Uiso calc R 1 1 . .
C C12 0.63253(14) 0.1280(3) 0.14075(16) 0.0301(4) Uani d . 1 1 . .
H H12 0.6491 0.1310 0.0681 0.036 Uiso calc R 1 1 . .

loop_
_atom_site_aniso_label
_atom_site_aniso_U_11
_atom_site_aniso_U_22
_atom_site_aniso_U_33
_atom_site_aniso_U_12
_atom_site_aniso_U_13
_atom_site_aniso_U_23
N1 0.0273(8) 0.0232(8) 0.0317(8) 0.0000(6) 0.0052(6) -0.0023(6)
N2 0.0263(8) 0.0213(8) 0.0347(8) -0.0011(6) 0.0064(6) -0.0025(6)
N3 0.0326(9) 0.0292(9) 0.0313(8) -0.0006(7) 0.0079(7) -0.0017(6)
N4 0.0288(8) 0.0278(8) 0.0312(8) 0.0009(6) 0.0051(6) -0.0003(6)
N5 0.0350(9) 0.0376(9) 0.0323(8) -0.0104(7) 0.0029(7) -0.0003(7)
N6 0.0290(8) 0.0255(9) 0.0423(9) -0.0010(7) 0.0054(7) -0.0002(7)
C1 0.0272(9) 0.0171(8) 0.0291(9) 0.0000(7) 0.0030(7) -0.0013(6)
C2 0.0251(9) 0.0301(10) 0.0401(10) 0.0016(8) 0.0056(8) -0.0009(8)
C3 0.0296(10) 0.0376(11) 0.0244(9) -0.0047(8) 0.0036(7) 0.0023(8)
C4 0.0207(8) 0.0289(10) 0.0311(9) 0.0021(7) 0.0006(7) 0.0037(7)
C5 0.0283(9) 0.0358(11) 0.0357(10) -0.0037(8) 0.0046(8) 0.0088(8)
C6 0.0313(10) 0.0496(13) 0.0285(10) -0.0046(9) 0.0053(8) 0.0015(8)
C7 0.0321(10) 0.0432(12) 0.0318(10) -0.0046(9) 0.0021(8) -0.0043(9)
C8 0.0300(10) 0.0267(10) 0.0387(11) 0.0017(8) -0.0011(8) -0.0013(8)
C9 0.0332(10) 0.0230(9) 0.0298(9) -0.0007(7) 0.0024(8) -0.0028(7)
C10 0.0275(9) 0.0125(9) 0.0318(9) 0.0000(6) 0.0043(7) -0.0008(6)
C11 0.0313(10) 0.0203(9) 0.0315(9) 0.0018(7) 0.0017(7) 0.0022(7)
C12 0.0341(10) 0.0230(9) 0.0341(10) 0.0009(8) 0.0088(8) 0.0023(7)

loop_
_atom_type_symbol
_atom_type_description
_atom_type_scat_dispersion_real
_atom_type_scat_dispersion_imag
_atom_type_scat_source
C C 0.0181 0.0091 'International Tables Vol C Tables 4.2.6.8 and 6.1.1.4'
H H 0.0000 0.0000 'International Tables Vol C Tables 4.2.6.8 and 6.1.1.4'
N N 0.0311 0.0180 'International Tables Vol C Tables 4.2.6.8 and 6.1.1.4'

loop_
_geom_angle_atom_site_label_1
_geom_angle_atom_site_label_2
_geom_angle_atom_site_label_3
_geom_angle_site_symmetry_1
_geom_angle_site_symmetry_3
_geom_angle
_geom_angle_publ_flag
N2 N1 C1 . . 101.32(14) ?
N1 N2 N3 . . 114.38(15) ?
N1 N2 C2 . . 122.97(15) ?
N3 N2 C2 . . 122.43(15) ?
N4 N3 N2 . . 105.80(14) ?
N3 N4 C1 . . 105.97(15) ?
C7 N5 C3 . . 116.31(17) ?
C8 N6 C12 . . 116.22(16) ?
N1 C1 N4 . . 112.53(16) ?
N1 C1 C10 . . 123.62(16) ?
N4 C1 C10 . . 123.84(17) ?
N2 C2 H2A . . 109.5 ?
N2 C2 H2B . . 109.5 ?
N2 C2 C4 . . 110.83(15) ?
H2A C2 H2B . . 108.1 ?
C4 C2 H2A . . 109.5 ?
C4 C2 H2B . . 109.5 ?
N5 C3 H3 . . 117.8 ?
N5 C3 C4 . . 124.39(17) ?
C4 C3 H3 . . 117.8 ?
C3 C4 C2 . . 120.37(17) ?
C5 C4 C2 . . 121.82(17) ?
C5 C4 C3 . . 117.80(17) ?
C4 C5 H5 . . 120.4 ?
C6 C5 C4 . . 119.22(18) ?
C6 C5 H5 . . 120.4 ?
C5 C6 H6 . . 120.8 ?
C5 C6 C7 . . 118.43(18) ?
C7 C6 H6 . . 120.8 ?
N5 C7 C6 . . 123.85(18) ?
N5 C7 H7 . . 118.1 ?
C6 C7 H7 . . 118.1 ?
N6 C8 H8 . . 117.8 ?
N6 C8 C9 . . 124.37(18) ?
C9 C8 H8 . . 117.8 ?
C8 C9 H9 . . 120.8 ?
C8 C9 C10 . . 118.42(18) ?
C10 C9 H9 . . 120.8 ?
C9 C10 C1 . . 120.22(17) ?
C11 C10 C1 . . 121.43(17) ?
C11 C10 C9 . . 118.35(17) ?
C10 C11 H11 . . 120.8 ?
C12 C11 C10 . . 118.50(18) ?
C12 C11 H11 . . 120.8 ?
N6 C12 C11 . . 124.13(18) ?
N6 C12 H12 . . 117.9 ?
C11 C12 H12 . . 117.9 ?

loop_
_geom_bond_atom_site_label_1
_geom_bond_atom_site_label_2
_geom_bond_site_symmetry_2
_geom_bond_distance
_geom_bond_publ_flag
N1 N2 . 1.320(2) ?
N1 C1 . 1.332(2) ?
N2 N3 . 1.329(2) ?
N2 C2 . 1.469(2) ?
N3 N4 . 1.317(2) ?
N4 C1 . 1.353(2) ?
N5 C3 . 1.340(2) ?
N5 C7 . 1.338(2) ?
N6 C8 . 1.334(2) ?
N6 C12 . 1.343(3) ?
C1 C10 . 1.470(2) ?
C2 H2A . 0.9700 ?
C2 H2B . 0.9700 ?
C2 C4 . 1.507(3) ?
C3 H3 . 0.9300 ?
C3 C4 . 1.386(3) ?
C4 C5 . 1.384(3) ?
C5 H5 . 0.9300 ?
C5 C6 . 1.381(3) ?
C6 H6 . 0.9300 ?
C6 C7 . 1.386(3) ?
C7 H7 . 0.9300 ?
C8 H8 . 0.9300 ?
C8 C9 . 1.384(3) ?
C9 H9 . 0.9300 ?
C9 C10 . 1.391(3) ?
C10 C11 . 1.388(3) ?
C11 H11 . 0.9300 ?
C11 C12 . 1.384(3) ?
C12 H12 . 0.9300 ?

loop_
_geom_hbond_atom_site_label_D
_geom_hbond_atom_site_label_H
_geom_hbond_atom_site_label_A
_geom_hbond_site_symmetry_A
_geom_hbond_distance_DH
_geom_hbond_distance_HA
_geom_hbond_distance_DA
_geom_hbond_angle_DHA
_geom_hbond_publ_flag
C2 H2B N5^i^ 2_545 0.97 2.53 3.4312(2) 154 yes

loop_
_geom_torsion_atom_site_label_1
_geom_torsion_atom_site_label_2
_geom_torsion_atom_site_label_3
_geom_torsion_atom_site_label_4
_geom_torsion_site_symmetry_1
_geom_torsion_site_symmetry_2
_geom_torsion_site_symmetry_3
_geom_torsion_site_symmetry_4
_geom_torsion
_geom_torsion_publ_flag
N1 N2 N3 N4 . . . . -0.41(19) ?
N1 N2 C2 C4 . . . . 57.6(2) ?
N1 C1 C10 C9 . . . . 178.52(16) ?
N1 C1 C10 C11 . . . . -1.3(2) ?
N2 N1 C1 N4 . . . . -0.20(18) ?
N2 N1 C1 C10 . . . . -179.38(15) ?
N2 N3 N4 C1 . . . . 0.24(18) ?
N2 C2 C4 C3 . . . . 99.1(2) ?
N2 C2 C4 C5 . . . . -79.7(2) ?
N3 N2 C2 C4 . . . . -127.97(17) ?
N3 N4 C1 N1 . . . . -0.03(19) ?
N3 N4 C1 C10 . . . . 179.15(15) ?
N4 C1 C10 C9 . . . . -0.6(2) ?
N4 C1 C10 C11 . . . . 179.65(15) ?
N5 C3 C4 C2 . . . . -178.04(18) ?
N5 C3 C4 C5 . . . . 0.8(3) ?
N6 C8 C9 C10 . . . . -0.8(3) ?
C1 N1 N2 N3 . . . . 0.37(18) ?
C1 N1 N2 C2 . . . . 175.20(15) ?
C1 C10 C11 C12 . . . . -179.98(16) ?
C2 N2 N3 N4 . . . . -175.27(15) ?
C2 C4 C5 C6 . . . . 178.03(18) ?
C3 N5 C7 C6 . . . . -0.1(3) ?
C3 C4 C5 C6 . . . . -0.8(3) ?
C4 C5 C6 C7 . . . . 0.4(3) ?
C5 C6 C7 N5 . . . . 0.1(3) ?
C7 N5 C3 C4 . . . . -0.4(3) ?
C8 N6 C12 C11 . . . . 0.2(3) ?
C8 C9 C10 C1 . . . . -179.39(16) ?
C8 C9 C10 C11 . . . . 0.4(2) ?
C9 C10 C11 C12 . . . . 0.2(2) ?
C10 C11 C12 N6 . . . . -0.6(3) ?
C12 N6 C8 C9 . . . . 0.5(3) ?

_cod_database_fobs_code 2022302
